data_1514807
loop_
_publ_author_name
'B\"ottcher, Tobias'
'Bassil, Bassem S.'
'Zhechkov, Lyuben'
'Heine, Thomas'
'R\"oschenthaler, Gerd-Volker'

_publ_section_title
;
 (NHCMe)SiCl4: a versatile carbene transfer reagent -- synthesis from
 silicochloroform
;
_journal_issue 1
_journal_name_full 'Chemical Science'
_journal_page_first 77
_journal_paper_doi 10.1039/c2sc21214e
_journal_volume 4
_journal_year 2013
_chemical_formula_sum 'C10 H20 Cl2 N4 Ni'
_chemical_formula_weight 325.91
_chemical_name_systematic
;
?
;
_space_group_IT_number 14
_symmetry_cell_setting monoclinic
_symmetry_space_group_name_Hall '-P 2yn'
_symmetry_space_group_name_H-M 'P 1 21/n 1'
_atom_sites_solution_hydrogens geom
_atom_sites_solution_primary direct
_atom_sites_solution_secondary difmap
_audit_creation_method SHELXL-97
_cell_angle_alpha 90.00
_cell_angle_beta 100.756(13)
_cell_angle_gamma 90.00
_cell_formula_units_Z 4
_cell_length_a 8.0672(11)
_cell_length_b 13.6398(12)
_cell_length_c 12.880(2)
_cell_measurement_reflns_used 36
_cell_measurement_temperature 100(2)
_cell_measurement_theta_max 12.50
_cell_measurement_theta_min 2.77
_cell_volume 1392.4(3)
_computing_cell_refinement 'Bruker SAINT'
_computing_data_collection 'Bruker APEX2'
_computing_data_reduction 'Bruker SAINT, SADABS and XPREP'
_computing_molecular_graphics 'Bruker SHELXTL'
_computing_publication_material 'Bruker SHELXTL'
_computing_structure_refinement 'SHELXL-97 (Sheldrick, 2008)'
_computing_structure_solution 'SHELXS-97 (Sheldrick, 2008)'
_diffrn_ambient_temperature 100(2)
_diffrn_measured_fraction_theta_full 0.997
_diffrn_measured_fraction_theta_max 0.997
_diffrn_measurement_device_type 'Bruker APEX-II CCD'
_diffrn_measurement_method '2\q/\w scans'
_diffrn_radiation_monochromator graphite
_diffrn_radiation_source 'fine-focus sealed tube'
_diffrn_radiation_type MoK\a
_diffrn_radiation_wavelength 0.71073
_diffrn_reflns_av_R_equivalents 0.0664
_diffrn_reflns_av_sigmaI/netI 0.0721
_diffrn_reflns_limit_h_max 4
_diffrn_reflns_limit_h_min -10
_diffrn_reflns_limit_k_max 17
_diffrn_reflns_limit_k_min -17
_diffrn_reflns_limit_l_max 16
_diffrn_reflns_limit_l_min -16
_diffrn_reflns_number 6878
_diffrn_reflns_theta_full 26.36
_diffrn_reflns_theta_max 26.36
_diffrn_reflns_theta_min 3.55
_exptl_absorpt_coefficient_mu 1.762
_exptl_absorpt_correction_T_max 0.7196
_exptl_absorpt_correction_T_min 0.4179
_exptl_absorpt_correction_type multi-scan
_exptl_absorpt_process_details SADABS
_exptl_crystal_colour orange
_exptl_crystal_density_diffrn 1.555
_exptl_crystal_density_method 'not measured'
_exptl_crystal_F_000 680
_exptl_crystal_size_max 0.60
_exptl_crystal_size_mid 0.30
_exptl_crystal_size_min 0.20
_refine_diff_density_max 0.514
_refine_diff_density_min -0.421
_refine_diff_density_rms 0.072
_refine_ls_extinction_method none
_refine_ls_goodness_of_fit_ref 1.023
_refine_ls_hydrogen_treatment constr
_refine_ls_matrix_type full
_refine_ls_number_parameters 154
_refine_ls_number_reflns 2837
_refine_ls_number_restraints 0
_refine_ls_restrained_S_all 1.023
_refine_ls_R_factor_all 0.0373
_refine_ls_R_factor_gt 0.0310
_refine_ls_shift/su_max 0.000
_refine_ls_shift/su_mean 0.000
_refine_ls_structure_factor_coef Fsqd
_refine_ls_weighting_details 'calc w=1/[\s^2^(Fo^2^)+(0.0340P)^2^+0.3000P] where P=(Fo^2^+2Fc^2^)/3'
_refine_ls_weighting_scheme calc
_refine_ls_wR_factor_gt 0.0813
_refine_ls_wR_factor_ref 0.0847
_reflns_number_gt 2486
_reflns_number_total 2837
_reflns_threshold_expression >2sigma(I)
_cod_data_source_file c2sc21214e.txt
_cod_data_source_block try
_cod_depositor_comments
;
The following automatic conversions were performed:

'_symmetry_cell_setting' value 'Monoclinic' changed to 'monoclinic'
according to
/usr/data/users/saulius/automatic-downloads/retrospective/RSC/lib/dictionaries/cif_core.dic
dictionary named 'cif_core.dic' version 2.4.2 from 2011-04-26.

Automatic conversion script
Id: cif_fix_values 2281 2013-09-26 08:29:07Z andrius 
;
_cod_original_sg_symbol_H-M P2(1)/n
_cod_database_code 1514807

loop_
_symmetry_equiv_pos_as_xyz
'x, y, z'
'-x+1/2, y+1/2, -z+1/2'
'-x, -y, -z'
'x-1/2, -y-1/2, z-1/2'

loop_
_atom_site_label
_atom_site_type_symbol
_atom_site_fract_x
_atom_site_fract_y
_atom_site_fract_z
_atom_site_U_iso_or_equiv
_atom_site_adp_type
_atom_site_occupancy
_atom_site_symmetry_multiplicity
_atom_site_calc_flag
_atom_site_refinement_flags
Ni Ni 0.05483(3) 0.209968(17) 0.282926(19) 0.02086(11) Uani 1 1 d .
Cl1 Cl -0.14569(8) 0.09949(4) 0.22873(4) 0.03228(15) Uani 1 1 d .
Cl2 Cl 0.04583(8) 0.27275(4) 0.12357(4) 0.03163(15) Uani 1 1 d .
C1 C 0.2079(3) 0.30815(16) 0.33614(16) 0.0259(5) Uani 1 1 d .
C2 C 0.4579(4) 0.39063(18) 0.4038(2) 0.0440(7) Uani 1 1 d .
H2A H 0.5250 0.4222 0.3560 0.053 Uiso 1 1 calc R
H2B H 0.5322 0.3766 0.4724 0.053 Uiso 1 1 calc R
C3 C 0.3090(4) 0.45415(19) 0.41793(19) 0.0460(7) Uani 1 1 d .
H3A H 0.3052 0.4632 0.4937 0.055 Uiso 1 1 calc R
H3B H 0.3142 0.5192 0.3846 0.055 Uiso 1 1 calc R
C4 C 0.4744(4) 0.2187(2) 0.3345(2) 0.0386(6) Uani 1 1 d .
H4A H 0.3993 0.1660 0.3025 0.058 Uiso 1 1 calc R
H4B H 0.5438 0.1952 0.4005 0.058 Uiso 1 1 calc R
H4C H 0.5477 0.2387 0.2856 0.058 Uiso 1 1 calc R
C5 C -0.0011(4) 0.44162(17) 0.33930(19) 0.0404(6) Uani 1 1 d .
H5A H -0.0821 0.3931 0.3039 0.061 Uiso 1 1 calc R
H5B H 0.0020 0.4978 0.2923 0.061 Uiso 1 1 calc R
H5C H -0.0357 0.4636 0.4045 0.061 Uiso 1 1 calc R
C6 C 0.0991(3) 0.15445(15) 0.41882(16) 0.0249(4) Uani 1 1 d .
C7 C 0.2193(4) 0.04899(19) 0.55489(18) 0.0400(6) Uani 1 1 d .
H7A H 0.3404 0.0465 0.5878 0.048 Uiso 1 1 calc R
H7B H 0.1667 -0.0152 0.5645 0.048 Uiso 1 1 calc R
C8 C 0.1296(4) 0.1318(2) 0.60071(18) 0.0405(6) Uani 1 1 d .
H8A H 0.0452 0.1062 0.6406 0.049 Uiso 1 1 calc R
H8B H 0.2107 0.1742 0.6477 0.049 Uiso 1 1 calc R
C9 C 0.2596(4) 0.01182(18) 0.3699(2) 0.0416(6) Uani 1 1 d .
H9A H 0.2326 0.0397 0.2986 0.062 Uiso 1 1 calc R
H9B H 0.2070 -0.0529 0.3703 0.062 Uiso 1 1 calc R
H9C H 0.3822 0.0054 0.3912 0.062 Uiso 1 1 calc R
C10 C -0.0520(4) 0.2704(2) 0.5162(2) 0.0412(6) Uani 1 1 d .
H10A H -0.0976 0.2969 0.4459 0.062 Uiso 1 1 calc R
H10B H 0.0185 0.3201 0.5581 0.062 Uiso 1 1 calc R
H10C H -0.1452 0.2525 0.5516 0.062 Uiso 1 1 calc R
N1 N 0.3752(3) 0.30116(15) 0.35649(16) 0.0333(5) Uani 1 1 d .
N2 N 0.1637(3) 0.39800(14) 0.36443(15) 0.0355(5) Uani 1 1 d .
N3 N 0.1963(3) 0.07550(14) 0.44280(14) 0.0326(4) Uani 1 1 d .
N4 N 0.0480(3) 0.18502(15) 0.50579(14) 0.0311(4) Uani 1 1 d .

loop_
_atom_site_aniso_label
_atom_site_aniso_U_11
_atom_site_aniso_U_22
_atom_site_aniso_U_33
_atom_site_aniso_U_23
_atom_site_aniso_U_13
_atom_site_aniso_U_12
Ni 0.02401(17) 0.01931(15) 0.01876(16) -0.00160(9) 0.00269(12) -0.00144(11)
Cl1 0.0341(3) 0.0291(3) 0.0316(3) -0.0016(2) 0.0008(2) -0.0092(2)
Cl2 0.0402(3) 0.0330(3) 0.0214(3) 0.00146(19) 0.0051(2) -0.0041(2)
C1 0.0344(12) 0.0262(10) 0.0162(9) 0.0014(7) 0.0027(9) -0.0044(10)
C2 0.0482(16) 0.0386(13) 0.0376(13) 0.0086(10) -0.0116(12) -0.0224(13)
C3 0.072(2) 0.0337(12) 0.0277(12) -0.0040(9) -0.0026(13) -0.0207(14)
C4 0.0304(13) 0.0506(15) 0.0347(12) 0.0005(10) 0.0054(11) -0.0007(12)
C5 0.0587(17) 0.0274(11) 0.0341(11) -0.0023(9) 0.0063(12) 0.0079(13)
C6 0.0229(11) 0.0246(10) 0.0258(10) -0.0008(8) 0.0013(9) -0.0056(9)
C7 0.0412(15) 0.0427(13) 0.0318(12) 0.0155(10) -0.0045(11) -0.0066(12)
C8 0.0378(14) 0.0576(16) 0.0251(11) 0.0091(10) 0.0031(10) -0.0071(13)
C9 0.0373(14) 0.0328(12) 0.0541(15) 0.0009(11) 0.0072(12) 0.0083(12)
C10 0.0434(16) 0.0481(14) 0.0360(13) -0.0052(11) 0.0176(12) 0.0029(13)
N1 0.0331(11) 0.0356(10) 0.0282(10) -0.0008(8) -0.0020(9) -0.0119(10)
N2 0.0496(13) 0.0245(9) 0.0287(10) -0.0059(7) -0.0020(9) -0.0061(10)
N3 0.0356(11) 0.0304(9) 0.0310(10) 0.0076(8) 0.0042(9) 0.0024(9)
N4 0.0339(11) 0.0372(10) 0.0225(9) 0.0007(8) 0.0058(8) -0.0016(9)

loop_
_atom_type_symbol
_atom_type_description
_atom_type_scat_dispersion_real
_atom_type_scat_dispersion_imag
_atom_type_scat_source
C C 0.0033 0.0016 'International Tables Vol C Tables 4.2.6.8 and 6.1.1.4'
H H 0.0000 0.0000 'International Tables Vol C Tables 4.2.6.8 and 6.1.1.4'
N N 0.0061 0.0033 'International Tables Vol C Tables 4.2.6.8 and 6.1.1.4'
Cl Cl 0.1484 0.1585 'International Tables Vol C Tables 4.2.6.8 and 6.1.1.4'
Ni Ni 0.3393 1.1124 'International Tables Vol C Tables 4.2.6.8 and 6.1.1.4'

loop_
_geom_angle_atom_site_label_1
_geom_angle_atom_site_label_2
_geom_angle_atom_site_label_3
_geom_angle
C1 Ni C6 87.09(9)
C1 Ni Cl2 88.16(6)
C6 Ni Cl2 170.96(7)
C1 Ni Cl1 174.24(7)
C6 Ni Cl1 91.15(7)
Cl2 Ni Cl1 94.30(2)
N1 C1 N2 108.8(2)
N1 C1 Ni 126.84(18)
N2 C1 Ni 124.3(2)
N1 C2 C3 102.5(2)
N2 C3 C2 103.1(2)
N4 C6 N3 108.62(18)
N4 C6 Ni 128.51(17)
N3 C6 Ni 122.84(16)
N3 C7 C8 102.55(19)
N4 C8 C7 102.49(19)
C1 N1 C4 126.8(2)
C1 N1 C2 112.9(2)
C4 N1 C2 120.3(2)
C1 N2 C5 126.6(2)
C1 N2 C3 112.0(2)
C5 N2 C3 121.1(2)
C6 N3 C9 126.89(19)
C6 N3 C7 112.82(19)
C9 N3 C7 119.9(2)
C6 N4 C10 126.9(2)
C6 N4 C8 112.6(2)
C10 N4 C8 119.7(2)

loop_
_geom_bond_atom_site_label_1
_geom_bond_atom_site_label_2
_geom_bond_distance
Ni C1 1.863(2)
Ni C6 1.879(2)
Ni Cl2 2.2127(7)
Ni Cl1 2.2256(6)
C1 N1 1.329(3)
C1 N2 1.345(3)
C2 N1 1.467(3)
C2 C3 1.519(4)
C3 N2 1.461(3)
C4 N1 1.439(3)
C5 N2 1.437(4)
C6 N4 1.331(3)
C6 N3 1.334(3)
C7 N3 1.466(3)
C7 C8 1.519(4)
C8 N4 1.468(3)
C9 N3 1.441(3)
C10 N4 1.438(3)
